data_4064340
loop_
_publ_author_name
'Wang, Yuzhong'
'Xie, Yaoming'
'Abraham, Mariham Y.'
'Wei, Pingrong'
'Schaefer, Henry F.'
'Schleyer, Paul v. R.'
'Robinson, Gregory H.'

_publ_section_title
;
 Anionic N-Heterocyclic Dicarbene&#x2212;Borane Binuclear Complexes
;
_journal_issue 6
_journal_name_full Organometallics
_journal_page_first 1303
_journal_paper_doi 10.1021/om2000579
_journal_volume 30
_journal_year 2011
_chemical_formula_sum 'C69 H106 B4 Li2 N4 O2'
_chemical_formula_weight 1080.70
_chemical_name_systematic
; 
 ? 
;
_space_group_IT_number 2
_symmetry_cell_setting triclinic
_symmetry_space_group_name_Hall '-P 1'
_symmetry_space_group_name_H-M 'P -1'
_atom_sites_solution_hydrogens geom
_atom_sites_solution_primary direct
_atom_sites_solution_secondary difmap
_audit_creation_method SHELXL-97
_cell_angle_alpha 96.1620(10)
_cell_angle_beta 104.9680(10)
_cell_angle_gamma 96.3590(10)
_cell_formula_units_Z 1
_cell_length_a 9.4058(8)
_cell_length_b 12.2229(11)
_cell_length_c 15.9291(14)
_cell_measurement_reflns_used 4168
_cell_measurement_temperature 296(2)
_cell_measurement_theta_max 23.077
_cell_measurement_theta_min 2.265
_cell_volume 1740.6(3)
_computing_structure_refinement 'SHELXL-97 (Sheldrick, 2008)'
_computing_structure_solution 'SHELXS-97 (Sheldrick, 2008)'
_diffrn_ambient_temperature 296(2)
_diffrn_measured_fraction_theta_full 0.999
_diffrn_measured_fraction_theta_max 0.999
_diffrn_measurement_device_type 'BRUKER APEX II'
_diffrn_measurement_method 'OMEGA SCAN'
_diffrn_radiation_monochromator graphite
_diffrn_radiation_source 'fine-focus sealed tube'
_diffrn_radiation_type MoK\a
_diffrn_radiation_wavelength 0.71073
_diffrn_reflns_av_R_equivalents 0.0356
_diffrn_reflns_av_sigmaI/netI 0.0404
_diffrn_reflns_limit_h_max 11
_diffrn_reflns_limit_h_min -11
_diffrn_reflns_limit_k_max 14
_diffrn_reflns_limit_k_min -14
_diffrn_reflns_limit_l_max 19
_diffrn_reflns_limit_l_min -19
_diffrn_reflns_number 19244
_diffrn_reflns_theta_full 25.38
_diffrn_reflns_theta_max 25.38
_diffrn_reflns_theta_min 2.00
_exptl_absorpt_coefficient_mu 0.059
_exptl_absorpt_correction_T_max 0.9953
_exptl_absorpt_correction_T_min 0.9882
_exptl_absorpt_correction_type multi-scan
_exptl_absorpt_process_details 'BRUKER SADABS'
_exptl_crystal_colour colorless
_exptl_crystal_density_diffrn 1.031
_exptl_crystal_density_method 'not measured'
_exptl_crystal_description plate
_exptl_crystal_F_000 590
_exptl_crystal_size_max 0.20
_exptl_crystal_size_mid 0.18
_exptl_crystal_size_min 0.08
_refine_diff_density_max 0.224
_refine_diff_density_min -0.204
_refine_diff_density_rms 0.033
_refine_ls_extinction_method none
_refine_ls_goodness_of_fit_ref 1.021
_refine_ls_hydrogen_treatment mixed
_refine_ls_matrix_type full
_refine_ls_number_parameters 405
_refine_ls_number_reflns 6405
_refine_ls_number_restraints 52
_refine_ls_restrained_S_all 1.033
_refine_ls_R_factor_all 0.1021
_refine_ls_R_factor_gt 0.0577
_refine_ls_shift/su_max 0.000
_refine_ls_shift/su_mean 0.000
_refine_ls_structure_factor_coef Fsqd
_refine_ls_weighting_details 'calc w=1/[\s^2^(Fo^2^)+(0.0831P)^2^+0.3828P] where P=(Fo^2^+2Fc^2^)/3'
_refine_ls_weighting_scheme calc
_refine_ls_wR_factor_gt 0.1506
_refine_ls_wR_factor_ref 0.1773
_reflns_number_gt 3891
_reflns_number_total 6405
_reflns_threshold_expression >2sigma(I)
_cod_data_source_file om2000579_si_002.cif
_cod_data_source_block j1
_cod_original_sg_symbol_H-M P-1
_cod_database_code 4064340

loop_
_symmetry_equiv_pos_as_xyz
'x, y, z'
'-x, -y, -z'

loop_
_atom_site_label
_atom_site_type_symbol
_atom_site_fract_x
_atom_site_fract_y
_atom_site_fract_z
_atom_site_U_iso_or_equiv
_atom_site_adp_type
_atom_site_occupancy
_atom_site_symmetry_multiplicity
_atom_site_calc_flag
_atom_site_refinement_flags
_atom_site_disorder_assembly
_atom_site_disorder_group
Li1 Li 0.9513(4) 0.6628(4) 0.2204(3) 0.0653(12) Uani 1 1 d . . .
B1 B 0.1615(3) 0.7306(2) 0.1825(2) 0.0503(7) Uani 1 1 d D . .
H1A H 0.150(4) 0.760(2) 0.2489(14) 0.113(11) Uiso 1 1 d D . .
H1B H 0.085(3) 0.786(3) 0.149(2) 0.136(13) Uiso 1 1 d D . .
H1C H 0.114(3) 0.6393(16) 0.173(2) 0.119(11) Uiso 1 1 d D . .
B2 B 0.7302(3) 0.7137(3) 0.1997(2) 0.0535(7) Uani 1 1 d D . .
H2A H 0.785(3) 0.721(2) 0.2719(11) 0.078(8) Uiso 1 1 d D . .
H2B H 0.727(3) 0.624(2) 0.1674(15) 0.067(7) Uiso 1 1 d . . .
H2C H 0.815(3) 0.766(2) 0.1745(18) 0.098(9) Uiso 1 1 d . . .
N1 N 0.37640(18) 0.84365(13) 0.13603(11) 0.0400(4) Uani 1 1 d . . .
N2 N 0.44536(17) 0.70636(13) 0.20067(10) 0.0367(4) Uani 1 1 d . . .
C1 C 0.3259(2) 0.75951(16) 0.17365(13) 0.0375(5) Uani 1 1 d . . .
C2 C 0.5247(2) 0.84117(17) 0.13992(14) 0.0434(5) Uani 1 1 d . . .
H2 H 0.5827 0.8912 0.1179 0.052 Uiso 1 1 calc R . .
C3 C 0.5723(2) 0.75578(17) 0.18010(14) 0.0412(5) Uani 1 1 d . . .
C4 C 0.4471(2) 0.61256(17) 0.24841(14) 0.0404(5) Uani 1 1 d . . .
C5 C 0.4922(3) 0.6336(2) 0.33990(15) 0.0537(6) Uani 1 1 d . . .
C6 C 0.4988(3) 0.5416(2) 0.38439(18) 0.0679(7) Uani 1 1 d . . .
H6 H 0.5287 0.5525 0.4454 0.081 Uiso 1 1 calc R . .
C7 C 0.4623(3) 0.4356(2) 0.34055(19) 0.0686(8) Uani 1 1 d . . .
H7 H 0.4667 0.3756 0.3719 0.082 Uiso 1 1 calc R . .
C8 C 0.4192(3) 0.4174(2) 0.25061(18) 0.0598(7) Uani 1 1 d . . .
H8 H 0.3948 0.3448 0.2217 0.072 Uiso 1 1 calc R . .
C9 C 0.4112(2) 0.50538(18) 0.20141(15) 0.0463(5) Uani 1 1 d . . .
C10 C 0.3663(3) 0.48221(19) 0.10233(16) 0.0551(6) Uani 1 1 d . . .
H10 H 0.3843 0.5528 0.0802 0.066 Uiso 1 1 calc R . .
C11 C 0.4577(3) 0.4020(2) 0.0680(2) 0.0777(8) Uani 1 1 d . . .
H11A H 0.4260 0.3898 0.0050 0.117 Uiso 1 1 calc R . .
H11B H 0.4437 0.3325 0.0899 0.117 Uiso 1 1 calc R . .
H11C H 0.5610 0.4330 0.0875 0.117 Uiso 1 1 calc R . .
C12 C 0.2012(3) 0.4371(3) 0.0657(2) 0.0870(9) Uani 1 1 d . . .
H12A H 0.1764 0.4238 0.0028 0.131 Uiso 1 1 calc R . .
H12B H 0.1434 0.4904 0.0837 0.131 Uiso 1 1 calc R . .
H12C H 0.1801 0.3687 0.0876 0.131 Uiso 1 1 calc R . .
C13 C 0.5347(4) 0.7500(2) 0.39011(17) 0.0796(9) Uani 1 1 d . . .
H13 H 0.5449 0.8014 0.3482 0.096 Uiso 1 1 calc R . .
C14 C 0.6817(4) 0.7647(3) 0.4607(2) 0.1119(13) Uani 1 1 d . . .
H14A H 0.7040 0.8400 0.4899 0.168 Uiso 1 1 calc R . .
H14B H 0.7593 0.7485 0.4343 0.168 Uiso 1 1 calc R . .
H14C H 0.6748 0.7149 0.5026 0.168 Uiso 1 1 calc R . .
C15 C 0.4129(5) 0.7821(4) 0.4315(3) 0.1280(15) Uani 1 1 d . . .
H15A H 0.4420 0.8563 0.4626 0.192 Uiso 1 1 calc R . .
H15B H 0.3984 0.7314 0.4715 0.192 Uiso 1 1 calc R . .
H15C H 0.3219 0.7789 0.3862 0.192 Uiso 1 1 calc R . .
C16 C 0.2950(2) 0.92587(16) 0.09426(14) 0.0410(5) Uani 1 1 d . . .
C17 C 0.2686(2) 1.01651(18) 0.14731(15) 0.0481(5) Uani 1 1 d . . .
C18 C 0.2044(3) 1.09908(19) 0.10352(18) 0.0586(6) Uani 1 1 d . . .
H18 H 0.1847 1.1604 0.1362 0.070 Uiso 1 1 calc R . .
C19 C 0.1694(3) 1.0931(2) 0.01418(19) 0.0620(7) Uani 1 1 d . . .
H19 H 0.1289 1.1507 -0.0128 0.074 Uiso 1 1 calc R . .
C20 C 0.1941(3) 1.00210(19) -0.03580(17) 0.0549(6) Uani 1 1 d . . .
H20 H 0.1677 0.9979 -0.0966 0.066 Uiso 1 1 calc R . .
C21 C 0.2583(2) 0.91579(17) 0.00324(15) 0.0445(5) Uani 1 1 d . . .
C22 C 0.2806(3) 0.81352(19) -0.05228(15) 0.0516(6) Uani 1 1 d . . .
H22 H 0.3570 0.7786 -0.0145 0.062 Uiso 1 1 calc R . .
C23 C 0.1403(4) 0.7301(3) -0.0804(2) 0.0986(11) Uani 1 1 d . . .
H23A H 0.1564 0.6657 -0.1150 0.148 Uiso 1 1 calc R . .
H23B H 0.0608 0.7629 -0.1146 0.148 Uiso 1 1 calc R . .
H23C H 0.1147 0.7085 -0.0293 0.148 Uiso 1 1 calc R . .
C24 C 0.3371(4) 0.8404(3) -0.1293(2) 0.0956(11) Uani 1 1 d . . .
H24A H 0.3494 0.7728 -0.1616 0.143 Uiso 1 1 calc R . .
H24B H 0.4309 0.8880 -0.1083 0.143 Uiso 1 1 calc R . .
H24C H 0.2668 0.8775 -0.1669 0.143 Uiso 1 1 calc R . .
C25 C 0.3070(3) 1.0249(2) 0.24606(17) 0.0622(7) Uani 1 1 d . . .
H25 H 0.3057 0.9490 0.2608 0.075 Uiso 1 1 calc R . .
C26 C 0.4617(4) 1.0868(3) 0.2891(2) 0.1069(12) Uani 1 1 d . . .
H26A H 0.4827 1.0901 0.3517 0.160 Uiso 1 1 calc R . .
H26B H 0.4676 1.1609 0.2742 0.160 Uiso 1 1 calc R . .
H26C H 0.5331 1.0486 0.2688 0.160 Uiso 1 1 calc R . .
C27 C 0.1961(5) 1.0782(4) 0.2845(2) 0.1372(17) Uani 1 1 d . . .
H27A H 0.2255 1.0811 0.3472 0.206 Uiso 1 1 calc R . .
H27B H 0.0994 1.0351 0.2609 0.206 Uiso 1 1 calc R . .
H27C H 0.1930 1.1522 0.2699 0.206 Uiso 1 1 calc R . .
O1 O 0.9657(2) 0.53952(19) 0.28825(17) 0.1017(8) Uani 1 1 d . . .
C28 C 1.0895(4) 0.4876(4) 0.3169(3) 0.1383(18) Uani 1 1 d . . .
H28A H 1.1703 0.5410 0.3552 0.166 Uiso 1 1 calc R . .
H28B H 1.1217 0.4580 0.2670 0.166 Uiso 1 1 calc R . .
C29 C 1.0543(6) 0.4012(5) 0.3624(4) 0.178(3) Uani 1 1 d . . .
H29A H 1.1192 0.4129 0.4217 0.214 Uiso 1 1 calc R . .
H29B H 1.0664 0.3305 0.3330 0.214 Uiso 1 1 calc R . .
C30 C 0.8985(6) 0.4013(4) 0.3640(3) 0.1478(18) Uani 1 1 d . . .
H30A H 0.8380 0.3321 0.3329 0.177 Uiso 1 1 calc R . .
H30B H 0.8914 0.4103 0.4239 0.177 Uiso 1 1 calc R . .
C31 C 0.8513(4) 0.4914(4) 0.3222(4) 0.148(2) Uani 1 1 d . . .
H31A H 0.8292 0.5465 0.3638 0.178 Uiso 1 1 calc R . .
H31B H 0.7615 0.4663 0.2748 0.178 Uiso 1 1 calc R . .
C32 C 0.8666(11) 1.0558(14) 0.3978(10) 0.316(9) Uani 1 1 d DU A -1
H32A H 0.7919 1.0427 0.4282 0.474 Uiso 1 1 calc R A -1
H32B H 0.8204 1.0688 0.3393 0.474 Uiso 1 1 calc R A -1
H32C H 0.9369 1.1196 0.4284 0.474 Uiso 1 1 calc R A -1
C33 C 0.934(2) 0.9700(17) 0.3944(12) 0.214(7) Uani 0.50 1 d PDU A -1
H33 H 0.9122 0.9319 0.3378 0.256 Uiso 0.50 1 calc PR A -1
C34 C 1.0242(16) 0.9247(9) 0.4499(9) 0.193(3) Uani 1 1 d DU A -1
C35 C 1.112(2) 0.8731(17) 0.5132(18) 0.223(9) Uani 0.50 1 d PDU A -1
H35A H 1.1388 0.8193 0.4894 0.267 Uiso 0.50 1 calc PR A -1
C36 C 0.9576(12) 1.0151(14) 0.4646(11) 0.159(5) Uani 0.50 1 d PDU A -1

loop_
_atom_site_aniso_label
_atom_site_aniso_U_11
_atom_site_aniso_U_22
_atom_site_aniso_U_33
_atom_site_aniso_U_23
_atom_site_aniso_U_13
_atom_site_aniso_U_12
Li1 0.038(2) 0.083(3) 0.089(3) 0.036(2) 0.028(2) 0.018(2)
B1 0.0386(14) 0.0557(16) 0.0654(18) 0.0215(14) 0.0240(13) 0.0086(12)
B2 0.0380(14) 0.0628(18) 0.0649(19) 0.0203(15) 0.0179(13) 0.0097(12)
N1 0.0342(9) 0.0392(9) 0.0527(11) 0.0179(8) 0.0172(8) 0.0080(7)
N2 0.0329(9) 0.0405(9) 0.0423(10) 0.0156(8) 0.0153(7) 0.0074(7)
C1 0.0354(11) 0.0395(11) 0.0414(12) 0.0113(9) 0.0140(9) 0.0072(9)
C2 0.0339(11) 0.0458(12) 0.0569(14) 0.0193(10) 0.0195(10) 0.0047(9)
C3 0.0323(11) 0.0465(12) 0.0473(12) 0.0125(10) 0.0141(9) 0.0030(9)
C4 0.0349(11) 0.0454(12) 0.0487(13) 0.0214(10) 0.0172(9) 0.0102(9)
C5 0.0550(14) 0.0614(15) 0.0503(14) 0.0222(12) 0.0181(11) 0.0095(11)
C6 0.0742(18) 0.082(2) 0.0553(16) 0.0336(15) 0.0209(13) 0.0138(15)
C7 0.0761(18) 0.0669(18) 0.078(2) 0.0468(15) 0.0293(15) 0.0185(14)
C8 0.0680(17) 0.0475(14) 0.0744(18) 0.0262(13) 0.0298(14) 0.0115(12)
C9 0.0403(12) 0.0469(13) 0.0602(15) 0.0206(11) 0.0224(10) 0.0091(10)
C10 0.0669(16) 0.0420(13) 0.0594(15) 0.0118(11) 0.0216(12) 0.0065(11)
C11 0.088(2) 0.0710(18) 0.086(2) 0.0127(15) 0.0423(17) 0.0168(15)
C12 0.071(2) 0.089(2) 0.088(2) -0.0052(17) 0.0060(16) 0.0106(16)
C13 0.117(3) 0.0735(19) 0.0471(16) 0.0147(14) 0.0210(16) 0.0075(17)
C14 0.103(3) 0.128(3) 0.086(2) -0.010(2) 0.020(2) -0.022(2)
C15 0.128(3) 0.134(3) 0.105(3) -0.031(3) 0.007(2) 0.052(3)
C16 0.0350(11) 0.0375(11) 0.0568(14) 0.0175(10) 0.0177(10) 0.0081(9)
C17 0.0457(13) 0.0443(12) 0.0597(15) 0.0130(11) 0.0207(11) 0.0085(10)
C18 0.0591(15) 0.0424(13) 0.0808(19) 0.0130(12) 0.0249(13) 0.0168(11)
C19 0.0603(16) 0.0492(15) 0.083(2) 0.0278(13) 0.0179(14) 0.0205(12)
C20 0.0511(14) 0.0547(14) 0.0615(15) 0.0231(12) 0.0136(11) 0.0095(11)
C21 0.0383(12) 0.0441(12) 0.0550(14) 0.0156(10) 0.0162(10) 0.0057(9)
C22 0.0516(14) 0.0508(13) 0.0544(14) 0.0129(11) 0.0161(11) 0.0072(11)
C23 0.084(2) 0.073(2) 0.134(3) -0.023(2) 0.047(2) -0.0147(17)
C24 0.139(3) 0.081(2) 0.096(2) 0.0231(18) 0.075(2) 0.025(2)
C25 0.0754(18) 0.0542(15) 0.0634(16) 0.0109(12) 0.0277(14) 0.0131(13)
C26 0.102(3) 0.136(3) 0.068(2) 0.014(2) 0.0078(18) -0.008(2)
C27 0.126(3) 0.221(5) 0.087(3) 0.007(3) 0.055(2) 0.070(3)
O1 0.0624(12) 0.1232(18) 0.160(2) 0.0958(16) 0.0590(13) 0.0443(12)
C28 0.077(2) 0.165(4) 0.215(5) 0.127(4) 0.057(3) 0.063(3)
C29 0.149(5) 0.212(6) 0.240(6) 0.158(5) 0.086(4) 0.104(4)
C30 0.136(4) 0.165(4) 0.176(5) 0.105(4) 0.065(3) 0.032(3)
C31 0.101(3) 0.167(4) 0.246(5) 0.151(4) 0.106(3) 0.057(3)
C32 0.129(7) 0.40(2) 0.450(17) 0.251(17) 0.069(10) 0.003(9)
C33 0.198(19) 0.232(17) 0.193(15) 0.047(12) 0.067(13) -0.093(10)
C34 0.199(10) 0.168(8) 0.227(11) 0.032(7) 0.104(9) -0.029(5)
C35 0.199(16) 0.198(17) 0.36(2) 0.102(17) 0.187(17) 0.066(12)
C36 0.084(8) 0.190(12) 0.198(13) 0.096(10) 0.022(9) -0.026(7)

loop_
_atom_type_symbol
_atom_type_description
_atom_type_scat_dispersion_real
_atom_type_scat_dispersion_imag
_atom_type_scat_source
C C 0.0033 0.0016 'International Tables Vol C Tables 4.2.6.8 and 6.1.1.4'
H H 0.0000 0.0000 'International Tables Vol C Tables 4.2.6.8 and 6.1.1.4'
Li Li -0.0003 0.0001 'International Tables Vol C Tables 4.2.6.8 and 6.1.1.4'
B B 0.0013 0.0007 'International Tables Vol C Tables 4.2.6.8 and 6.1.1.4'
N N 0.0061 0.0033 'International Tables Vol C Tables 4.2.6.8 and 6.1.1.4'
O O 0.0106 0.0060 'International Tables Vol C Tables 4.2.6.8 and 6.1.1.4'

loop_
_geom_angle_atom_site_label_1
_geom_angle_atom_site_label_2
_geom_angle_atom_site_label_3
_geom_angle
_geom_angle_site_symmetry_1
_geom_angle_site_symmetry_3
O1 Li1 H1C 96.4(8) . 1_655
O1 Li1 H1A 110.1(9) . 1_655
H1C Li1 H1A 52.7(9) 1_655 1_655
O1 Li1 B2 110.12(19) . .
H1C Li1 B2 147.2(10) 1_655 .
H1A Li1 B2 128.5(9) 1_655 .
O1 Li1 B1 117.03(19) . 1_655
H1C Li1 B1 29.3(5) 1_655 1_655
H1A Li1 B1 28.9(5) 1_655 1_655
B2 Li1 B1 132.8(2) . 1_655
O1 Li1 H1B 144.3(5) . 1_655
H1C Li1 H1B 50.7(9) 1_655 1_655
H1A Li1 H1B 42.0(9) 1_655 1_655
B2 Li1 H1B 105.6(5) . 1_655
B1 Li1 H1B 27.3(5) 1_655 1_655
O1 Li1 H2A 92.9(6) . .
H1C Li1 H2A 169.0(9) 1_655 .
H1A Li1 H2A 118.3(10) 1_655 .
B2 Li1 H2A 30.2(5) . .
B1 Li1 H2A 139.8(7) 1_655 .
H1B Li1 H2A 118.7(9) 1_655 .
O1 Li1 H2B 94.3(7) . .
H1C Li1 H2B 131.5(11) 1_655 .
H1A Li1 H2B 155.1(11) 1_655 .
B2 Li1 H2B 31.4(7) . .
B1 Li1 H2B 140.1(7) 1_655 .
H1B Li1 H2B 117.3(9) 1_655 .
H2A Li1 H2B 53.2(9) . .
O1 Li1 H2C 141.4(9) . .
H1C Li1 H2C 120.6(12) 1_655 .
H1A Li1 H2C 101.6(13) 1_655 .
B2 Li1 H2C 31.5(9) . .
B1 Li1 H2C 101.4(9) 1_655 .
H1B Li1 H2C 74.2(10) 1_655 .
H2A Li1 H2C 51.8(10) . .
H2B Li1 H2C 54.0(10) . .
C1 B1 Li1 166.0(2) . 1_455
C1 B1 H1A 113.6(17) . .
Li1 B1 H1A 60.8(17) 1_455 .
C1 B1 H1B 112.0(18) . .
Li1 B1 H1B 81.7(18) 1_455 .
H1A B1 H1B 94(2) . .
C1 B1 H1C 116.9(17) . .
Li1 B1 H1C 55.7(17) 1_455 .
H1A B1 H1C 102(2) . .
H1B B1 H1C 116(2) . .
C3 B2 Li1 176.1(2) . .
C3 B2 H2A 112.1(13) . .
Li1 B2 H2A 70.4(13) . .
C3 B2 H2B 114.1(12) . .
Li1 B2 H2B 67.0(12) . .
H2A B2 H2B 109.2(18) . .
C3 B2 H2C 112.8(14) . .
Li1 B2 H2C 63.4(14) . .
H2A B2 H2C 103.4(19) . .
H2B B2 H2C 104.4(18) . .
C1 N1 C2 109.96(16) . .
C1 N1 C16 128.21(16) . .
C2 N1 C16 121.81(16) . .
C1 N2 C3 112.48(15) . .
C1 N2 C4 124.87(15) . .
C3 N2 C4 122.61(16) . .
N1 C1 N2 104.41(16) . .
N1 C1 B1 126.72(18) . .
N2 C1 B1 128.87(18) . .
C3 C2 N1 109.85(17) . .
C3 C2 H2 125.1 . .
N1 C2 H2 125.1 . .
C2 C3 N2 103.31(17) . .
C2 C3 B2 130.60(19) . .
N2 C3 B2 126.07(18) . .
C5 C4 C9 123.14(19) . .
C5 C4 N2 117.95(19) . .
C9 C4 N2 118.83(18) . .
C6 C5 C4 116.8(2) . .
C6 C5 C13 120.4(2) . .
C4 C5 C13 122.7(2) . .
C7 C6 C5 121.6(2) . .
C7 C6 H6 119.2 . .
C5 C6 H6 119.2 . .
C6 C7 C8 120.3(2) . .
C6 C7 H7 119.8 . .
C8 C7 H7 119.8 . .
C7 C8 C9 121.4(2) . .
C7 C8 H8 119.3 . .
C9 C8 H8 119.3 . .
C8 C9 C4 116.7(2) . .
C8 C9 C10 120.0(2) . .
C4 C9 C10 123.32(18) . .
C9 C10 C11 112.1(2) . .
C9 C10 C12 111.7(2) . .
C11 C10 C12 109.5(2) . .
C9 C10 H10 107.8 . .
C11 C10 H10 107.8 . .
C12 C10 H10 107.8 . .
C10 C11 H11A 109.5 . .
C10 C11 H11B 109.5 . .
H11A C11 H11B 109.5 . .
C10 C11 H11C 109.5 . .
H11A C11 H11C 109.5 . .
H11B C11 H11C 109.5 . .
C10 C12 H12A 109.5 . .
C10 C12 H12B 109.5 . .
H12A C12 H12B 109.5 . .
C10 C12 H12C 109.5 . .
H12A C12 H12C 109.5 . .
H12B C12 H12C 109.5 . .
C5 C13 C14 112.9(3) . .
C5 C13 C15 110.9(3) . .
C14 C13 C15 109.4(3) . .
C5 C13 H13 107.8 . .
C14 C13 H13 107.8 . .
C15 C13 H13 107.8 . .
C13 C14 H14A 109.5 . .
C13 C14 H14B 109.5 . .
H14A C14 H14B 109.5 . .
C13 C14 H14C 109.5 . .
H14A C14 H14C 109.5 . .
H14B C14 H14C 109.5 . .
C13 C15 H15A 109.5 . .
C13 C15 H15B 109.5 . .
H15A C15 H15B 109.5 . .
C13 C15 H15C 109.5 . .
H15A C15 H15C 109.5 . .
H15B C15 H15C 109.5 . .
C21 C16 C17 123.32(19) . .
C21 C16 N1 117.72(18) . .
C17 C16 N1 118.72(19) . .
C18 C17 C16 116.1(2) . .
C18 C17 C25 121.5(2) . .
C16 C17 C25 122.4(2) . .
C19 C18 C17 122.3(2) . .
C19 C18 H18 118.8 . .
C17 C18 H18 118.8 . .
C20 C19 C18 120.0(2) . .
C20 C19 H19 120.0 . .
C18 C19 H19 120.0 . .
C19 C20 C21 121.1(2) . .
C19 C20 H20 119.5 . .
C21 C20 H20 119.5 . .
C16 C21 C20 117.2(2) . .
C16 C21 C22 121.84(19) . .
C20 C21 C22 121.0(2) . .
C23 C22 C24 112.0(2) . .
C23 C22 C21 110.5(2) . .
C24 C22 C21 113.3(2) . .
C23 C22 H22 106.9 . .
C24 C22 H22 106.9 . .
C21 C22 H22 106.9 . .
C22 C23 H23A 109.5 . .
C22 C23 H23B 109.5 . .
H23A C23 H23B 109.5 . .
C22 C23 H23C 109.5 . .
H23A C23 H23C 109.5 . .
H23B C23 H23C 109.5 . .
C22 C24 H24A 109.5 . .
C22 C24 H24B 109.5 . .
H24A C24 H24B 109.5 . .
C22 C24 H24C 109.5 . .
H24A C24 H24C 109.5 . .
H24B C24 H24C 109.5 . .
C17 C25 C27 112.9(2) . .
C17 C25 C26 111.7(2) . .
C27 C25 C26 109.6(3) . .
C17 C25 H25 107.5 . .
C27 C25 H25 107.5 . .
C26 C25 H25 107.5 . .
C25 C26 H26A 109.5 . .
C25 C26 H26B 109.5 . .
H26A C26 H26B 109.5 . .
C25 C26 H26C 109.5 . .
H26A C26 H26C 109.5 . .
H26B C26 H26C 109.5 . .
C25 C27 H27A 109.5 . .
C25 C27 H27B 109.5 . .
H27A C27 H27B 109.5 . .
C25 C27 H27C 109.5 . .
H27A C27 H27C 109.5 . .
H27B C27 H27C 109.5 . .
C28 O1 C31 107.8(2) . .
C28 O1 Li1 127.0(2) . .
C31 O1 Li1 125.1(2) . .
O1 C28 C29 109.6(3) . .
O1 C28 H28A 109.8 . .
C29 C28 H28A 109.8 . .
O1 C28 H28B 109.8 . .
C29 C28 H28B 109.8 . .
H28A C28 H28B 108.2 . .
C28 C29 C30 107.2(3) . .
C28 C29 H29A 110.3 . .
C30 C29 H29A 110.3 . .
C28 C29 H29B 110.3 . .
C30 C29 H29B 110.3 . .
H29A C29 H29B 108.5 . .
C31 C30 C29 105.8(3) . .
C31 C30 H30A 110.6 . .
C29 C30 H30A 110.6 . .
C31 C30 H30B 110.6 . .
C29 C30 H30B 110.6 . .
H30A C30 H30B 108.7 . .
C30 C31 O1 109.2(3) . .
C30 C31 H31A 109.8 . .
O1 C31 H31A 109.8 . .
C30 C31 H31B 109.8 . .
O1 C31 H31B 109.8 . .
H31A C31 H31B 108.3 . .
C34 C33 C32 135.5(18) . .
C34 C33 H33 112.3 . .
C32 C33 H33 112.3 . .
C33 C34 C36 51.6(11) . .
C33 C34 C35 175.2(13) . .
C36 C34 C35 126.3(15) . .

loop_
_geom_bond_atom_site_label_1
_geom_bond_atom_site_label_2
_geom_bond_distance
_geom_bond_site_symmetry_2
Li1 O1 1.944(4) .
Li1 H1C 1.91(3) 1_655
Li1 H1A 2.01(3) 1_655
Li1 B2 2.189(5) .
Li1 B1 2.306(4) 1_655
Li1 H1B 2.41(3) 1_655
Li1 H2A 2.10(3) .
Li1 H2B 2.04(2) .
Li1 H2C 1.96(3) .
B1 C1 1.593(3) .
B1 Li1 2.306(4) 1_455
B1 H1A 1.115(18) .
B1 H1B 1.119(18) .
B1 H1C 1.133(18) .
B2 C3 1.591(3) .
B2 H2A 1.121(16) .
B2 H2B 1.15(2) .
B2 H2C 1.15(3) .
N1 C1 1.347(2) .
N1 C2 1.384(2) .
N1 C16 1.446(2) .
N2 C1 1.357(2) .
N2 C3 1.409(2) .
N2 C4 1.441(2) .
C2 C3 1.341(3) .
C2 H2 0.9300 .
C4 C5 1.395(3) .
C4 C9 1.397(3) .
C5 C6 1.391(3) .
C5 C13 1.512(4) .
C6 C7 1.366(4) .
C6 H6 0.9300 .
C7 C8 1.370(4) .
C7 H7 0.9300 .
C8 C9 1.395(3) .
C8 H8 0.9300 .
C9 C10 1.511(3) .
C10 C11 1.521(3) .
C10 C12 1.526(4) .
C10 H10 0.9800 .
C11 H11A 0.9600 .
C11 H11B 0.9600 .
C11 H11C 0.9600 .
C12 H12A 0.9600 .
C12 H12B 0.9600 .
C12 H12C 0.9600 .
C13 C14 1.520(4) .
C13 C15 1.527(5) .
C13 H13 0.9800 .
C14 H14A 0.9600 .
C14 H14B 0.9600 .
C14 H14C 0.9600 .
C15 H15A 0.9600 .
C15 H15B 0.9600 .
C15 H15C 0.9600 .
C16 C21 1.389(3) .
C16 C17 1.404(3) .
C17 C18 1.392(3) .
C17 C25 1.510(3) .
C18 C19 1.367(4) .
C18 H18 0.9300 .
C19 C20 1.374(3) .
C19 H19 0.9300 .
C20 C21 1.397(3) .
C20 H20 0.9300 .
C21 C22 1.518(3) .
C22 C23 1.510(3) .
C22 C24 1.510(3) .
C22 H22 0.9800 .
C23 H23A 0.9600 .
C23 H23B 0.9600 .
C23 H23C 0.9600 .
C24 H24A 0.9600 .
C24 H24B 0.9600 .
C24 H24C 0.9600 .
C25 C27 1.511(4) .
C25 C26 1.513(4) .
C25 H25 0.9800 .
C26 H26A 0.9600 .
C26 H26B 0.9600 .
C26 H26C 0.9600 .
C27 H27A 0.9600 .
C27 H27B 0.9600 .
C27 H27C 0.9600 .
O1 C28 1.385(3) .
O1 C31 1.423(3) .
C28 C29 1.400(5) .
C28 H28A 0.9700 .
C28 H28B 0.9700 .
C29 C30 1.472(6) .
C29 H29A 0.9700 .
C29 H29B 0.9700 .
C30 C31 1.402(5) .
C30 H30A 0.9700 .
C30 H30B 0.9700 .
C31 H31A 0.9700 .
C31 H31B 0.9700 .
C32 C33 1.289(16) .
C32 H32A 0.9600 .
C32 H32B 0.9600 .
C32 H32C 0.9600 .
C33 C34 1.275(15) .
C33 H33 0.9300 .
C34 C36 1.357(14) .
C34 C35 1.386(15) .
C35 H35A 0.8200 .
